data_2220721
loop_
_publ_author_name
'Kim, Nam-Ho'
'Hwang, In-Chul'
'Ha, Kwang'

_publ_section_title
;
 Bis(2,2'-bipyridine-\k^2^<i>N</i>,<i>N</i>')dichloridoplatinum(IV)
 dichloride monohydrate
;
_journal_coeditor_code BT2846
_journal_issue 2
_journal_name_full 'Acta Crystallographica Section E'
_journal_page_first m180
_journal_paper_doi 10.1107/S1600536809000725
_journal_volume 65
_journal_year 2009
_chemical_formula_iupac '[Pt Cl2 (C10 H8 N2)2] Cl2, H2 O'
_chemical_formula_moiety 'C20 H16 Cl2 N4 Pt 2+, 2(Cl -), H2 O'
_chemical_formula_sum 'C20 H18 Cl4 N4 O Pt'
_chemical_formula_weight 667.27
_chemical_name_systematic
;
Bis(2,2'-bipyridine-\k^2^<i>N</i>,<i>N</i>')dichloridoplatinum(IV) dichloride
monohydrate
;
_space_group_IT_number 19
_symmetry_cell_setting orthorhombic
_symmetry_space_group_name_Hall 'P 2ac 2ab'
_symmetry_space_group_name_H-M 'P 21 21 21'
_atom_sites_solution_hydrogens geom
_atom_sites_solution_primary direct
_atom_sites_solution_secondary difmap
_cell_angle_alpha 90.00
_cell_angle_beta 90.00
_cell_angle_gamma 90.00
_cell_formula_units_Z 4
_cell_length_a 11.1345(12)
_cell_length_b 11.5867(12)
_cell_length_c 17.0873(19)
_cell_measurement_reflns_used 958
_cell_measurement_temperature 293(2)
_cell_measurement_theta_max 26.35
_cell_measurement_theta_min 2.38
_cell_volume 2204.5(4)
_computing_cell_refinement 'SAINT (Bruker, 2000)'
_computing_data_collection 'SMART (Bruker, 2000)'
_computing_data_reduction 'SAINT (Bruker, 2000)'
_computing_molecular_graphics 'ORTEP-3 (Farrugia, 1997)'
_computing_publication_material 'SHELXL97 (Sheldrick, 2008)'
_computing_structure_refinement 'SHELXL97 (Sheldrick, 2008)'
_computing_structure_solution 'SHELXS97 (Sheldrick, 2008)'
_diffrn_ambient_temperature 293(2)
_diffrn_measured_fraction_theta_full 0.998
_diffrn_measured_fraction_theta_max 0.998
_diffrn_measurement_device_type 'Bruker SMART 1000 CCD'
_diffrn_measurement_method '\f and \w'
_diffrn_radiation_monochromator graphite
_diffrn_radiation_source 'fine-focus sealed tube'
_diffrn_radiation_type 'Mo K\a'
_diffrn_radiation_wavelength 0.71073
_diffrn_reflns_av_R_equivalents 0.0173
_diffrn_reflns_av_sigmaI/netI 0.0394
_diffrn_reflns_limit_h_max 13
_diffrn_reflns_limit_h_min -12
_diffrn_reflns_limit_k_max 14
_diffrn_reflns_limit_k_min -14
_diffrn_reflns_limit_l_max 16
_diffrn_reflns_limit_l_min -21
_diffrn_reflns_number 12649
_diffrn_reflns_theta_full 26.38
_diffrn_reflns_theta_max 26.38
_diffrn_reflns_theta_min 2.18
_diffrn_standards_decay_% 0
_diffrn_standards_interval_count 0
_diffrn_standards_interval_time 0
_diffrn_standards_number 0
_exptl_absorpt_coefficient_mu 6.870
_exptl_absorpt_correction_T_max 0.357
_exptl_absorpt_correction_T_min 0.251
_exptl_absorpt_correction_type multi-scan
_exptl_absorpt_process_details '(SADABS; Bruker, 2000)'
_exptl_crystal_colour colorless
_exptl_crystal_density_diffrn 2.011
_exptl_crystal_density_method 'not measured'
_exptl_crystal_description stick
_exptl_crystal_F_000 1280
_exptl_crystal_size_max 0.35
_exptl_crystal_size_mid 0.20
_exptl_crystal_size_min 0.15
_refine_diff_density_max 0.949
_refine_diff_density_min -0.526
_refine_ls_abs_structure_details 'Flack  (1983), 1901 Friedel pairs'
_refine_ls_abs_structure_Flack -0.006(4)
_refine_ls_extinction_method none
_refine_ls_goodness_of_fit_ref 0.841
_refine_ls_hydrogen_treatment constr
_refine_ls_matrix_type full
_refine_ls_number_parameters 271
_refine_ls_number_reflns 4462
_refine_ls_number_restraints 0
_refine_ls_restrained_S_all 0.841
_refine_ls_R_factor_all 0.0166
_refine_ls_R_factor_gt 0.0155
_refine_ls_shift/su_max 0.003
_refine_ls_shift/su_mean 0.000
_refine_ls_structure_factor_coef Fsqd
_refine_ls_weighting_details 'calc w=1/[\s^2^(Fo^2^)] where P=(Fo^2^+2Fc^2^)/3'
_refine_ls_weighting_scheme calc
_refine_ls_wR_factor_gt 0.0373
_refine_ls_wR_factor_ref 0.0378
_reflns_number_gt 4284
_reflns_number_total 4462
_reflns_threshold_expression I>2\s(I)
_cod_data_source_file bt2846.cif
_cod_data_source_block I
_cod_depositor_comments
;
The following automatic conversions were performed:
'_symmetry_cell_setting' value 'Orthorhombic' changed to 'orthorhombic'
according to '/home/saulius/struct/CIF-dictionaries/cif_core.dic'
dictionary named 'cif_core.dic' version 2.4.1 from
2010-06-29.

'_exptl_absorpt_correction_type' value 'Multi-scan' changed
to 'multi-scan' according to
'/home/saulius/struct/CIF-dictionaries/cif_core.dic' dictionary named
'cif_core.dic' version 2.4.1 from 2010-06-29.

Automatic conversion script
Id: cif_fix_enum 1527 2010-12-29 10:47:43Z saulius 

The following automatic conversions were performed:

'_symmetry_cell_setting' value 'Orthorhombic' changed to
'orthorhombic' according to
/home/saulius/struct/CIF-dictionaries/cif_core.dic dictionary named
'cif_core.dic' version 2.4.1 from
2010-06-29.

'_exptl_absorpt_correction_type' value 'Multi-scan'
changed to 'multi-scan' according to
/home/saulius/struct/CIF-dictionaries/cif_core.dic dictionary named
'cif_core.dic' version 2.4.1 from 2010-06-29.

Automatic conversion script
Id: cif_fix_values 1715 2011-07-08 13:25:40Z adriana 
;
_cod_database_code 2220721
_cod_database_fobs_code 2220721

loop_
_symmetry_equiv_pos_as_xyz
'x, y, z'
'-x+1/2, -y, z+1/2'
'-x, y+1/2, -z+1/2'
'x+1/2, -y+1/2, -z'

loop_
_atom_site_type_symbol
_atom_site_label
_atom_site_fract_x
_atom_site_fract_y
_atom_site_fract_z
_atom_site_U_iso_or_equiv
_atom_site_adp_type
_atom_site_calc_flag
_atom_site_refinement_flags
_atom_site_occupancy
_atom_site_disorder_assembly
_atom_site_disorder_group
Pt Pt1 0.520023(9) 0.241999(9) 0.124231(6) 0.02622(4) Uani d . 1 . .
Cl Cl1 0.35373(7) 0.12668(7) 0.10471(5) 0.0410(2) Uani d . 1 . .
Cl Cl2 0.40172(7) 0.40216(7) 0.14570(5) 0.0394(2) Uani d . 1 . .
Cl Cl3 0.36627(9) 0.07710(8) 0.54638(6) 0.0517(2) Uani d . 1 . .
Cl Cl4 0.15636(8) 0.59942(8) 0.20502(5) 0.0421(2) Uani d . 1 . .
N N1 0.6674(2) 0.3407(2) 0.14792(15) 0.0272(6) Uani d . 1 . .
N N2 0.5239(2) 0.2274(2) 0.24255(14) 0.0290(5) Uani d . 1 . .
N N3 0.5272(2) 0.2554(2) 0.00599(14) 0.0288(5) Uani d . 1 . .
N N4 0.6210(2) 0.1002(2) 0.09926(15) 0.0309(6) Uani d . 1 . .
C C1 0.7301(3) 0.3999(3) 0.0943(2) 0.0340(7) Uani d . 1 . .
H H1 0.7110 0.3925 0.0416 0.041 Uiso calc R 1 . .
C C2 0.8225(3) 0.4716(3) 0.1167(2) 0.0389(8) Uani d . 1 . .
H H2 0.8644 0.5140 0.0794 0.047 Uiso calc R 1 . .
C C3 0.8524(3) 0.4801(3) 0.1945(2) 0.0413(8) Uani d . 1 . .
H H3 0.9159 0.5270 0.2099 0.050 Uiso calc R 1 . .
C C4 0.7876(3) 0.4185(3) 0.2500(2) 0.0364(8) Uani d . 1 . .
H H4 0.8078 0.4227 0.3027 0.044 Uiso calc R 1 . .
C C5 0.6933(3) 0.3516(3) 0.22561(18) 0.0284(7) Uani d . 1 . .
C C6 0.6124(3) 0.2891(3) 0.27847(18) 0.0282(7) Uani d . 1 . .
C C7 0.6188(3) 0.2940(3) 0.35849(19) 0.0391(8) Uani d . 1 . .
H H7 0.6792 0.3364 0.3827 0.047 Uiso calc R 1 . .
C C8 0.5347(3) 0.2355(3) 0.4032(2) 0.0415(8) Uani d . 1 . .
H H8 0.5378 0.2380 0.4575 0.050 Uiso calc R 1 . .
C C9 0.4458(3) 0.1728(3) 0.3651(2) 0.0452(9) Uani d . 1 . .
H H9 0.3886 0.1327 0.3940 0.054 Uiso calc R 1 . .
C C10 0.4424(3) 0.1702(3) 0.2852(2) 0.0399(8) Uani d . 1 . .
H H10 0.3827 0.1281 0.2601 0.048 Uiso calc R 1 . .
C C11 0.4779(3) 0.3413(3) -0.0360(2) 0.0386(8) Uani d . 1 . .
H H11 0.4407 0.4024 -0.0103 0.046 Uiso calc R 1 . .
C C12 0.4818(3) 0.3402(3) -0.1165(2) 0.0453(9) Uani d . 1 . .
H H12 0.4465 0.3996 -0.1450 0.054 Uiso calc R 1 . .
C C13 0.5380(3) 0.2508(3) -0.15455(19) 0.0413(8) Uani d . 1 . .
H H13 0.5409 0.2489 -0.2089 0.050 Uiso calc R 1 . .
C C14 0.5907(3) 0.1629(3) -0.11082(19) 0.0371(8) Uani d . 1 . .
H H14 0.6302 0.1024 -0.1356 0.045 Uiso calc R 1 . .
C C15 0.5836(3) 0.1666(3) -0.03080(19) 0.0294(7) Uani d . 1 . .
C C16 0.6334(3) 0.0775(3) 0.02149(18) 0.0299(7) Uani d . 1 . .
C C17 0.6884(3) -0.0219(3) -0.0035(2) 0.0404(8) Uani d . 1 . .
H H17 0.6942 -0.0385 -0.0566 0.048 Uiso calc R 1 . .
C C18 0.7351(3) -0.0971(3) 0.0517(2) 0.0444(9) Uani d . 1 . .
H H18 0.7734 -0.1644 0.0357 0.053 Uiso calc R 1 . .
C C19 0.7249(3) -0.0725(3) 0.1296(2) 0.0435(8) Uani d . 1 . .
H H19 0.7567 -0.1223 0.1669 0.052 Uiso calc R 1 . .
C C20 0.6665(3) 0.0280(3) 0.1524(2) 0.0366(8) Uani d . 1 . .
H H20 0.6589 0.0451 0.2054 0.044 Uiso calc R 1 . .
O O1 0.0454(3) 0.2475(2) 0.37482(18) 0.0807(11) Uani d . 1 . .
H H1A 0.0141 0.3103 0.4125 0.080 Uiso d . 1 . .
H H1B -0.0004 0.1831 0.3636 0.080 Uiso d . 1 . .

loop_
_atom_site_aniso_label
_atom_site_aniso_U_11
_atom_site_aniso_U_22
_atom_site_aniso_U_33
_atom_site_aniso_U_12
_atom_site_aniso_U_13
_atom_site_aniso_U_23
Pt1 0.02736(6) 0.02822(6) 0.02310(6) -0.00141(5) -0.00187(4) 0.00024(5)
Cl1 0.0367(4) 0.0447(5) 0.0416(5) -0.0117(4) -0.0046(3) -0.0014(4)
Cl2 0.0400(4) 0.0375(4) 0.0408(5) 0.0082(4) -0.0011(3) -0.0036(3)
Cl3 0.0656(6) 0.0536(6) 0.0360(5) -0.0087(5) 0.0145(4) -0.0081(4)
Cl4 0.0430(5) 0.0454(5) 0.0379(5) 0.0001(4) -0.0017(4) -0.0040(4)
N1 0.0243(13) 0.0257(13) 0.0314(16) -0.0014(10) -0.0031(11) 0.0011(10)
N2 0.0319(13) 0.0301(13) 0.0251(13) -0.0025(14) 0.0013(10) 0.0010(10)
N3 0.0294(13) 0.0332(13) 0.0238(12) 0.0022(16) -0.0056(9) 0.0013(10)
N4 0.0294(14) 0.0309(14) 0.0325(15) -0.0022(11) -0.0021(11) -0.0006(11)
C1 0.0361(18) 0.0362(18) 0.0297(18) 0.0021(15) 0.0030(14) 0.0024(14)
C2 0.0323(17) 0.0387(18) 0.046(2) -0.0046(13) 0.0074(17) 0.0082(17)
C3 0.0320(18) 0.0377(19) 0.054(2) -0.0076(15) -0.0029(16) -0.0009(16)
C4 0.0338(18) 0.042(2) 0.033(2) -0.0010(15) -0.0042(14) -0.0032(15)
C5 0.0288(16) 0.0294(16) 0.0271(17) 0.0042(13) -0.0025(13) 0.0009(13)
C6 0.0277(16) 0.0301(15) 0.0269(16) 0.0028(12) -0.0013(12) -0.0002(12)
C7 0.0398(19) 0.0493(19) 0.0281(19) -0.0004(15) -0.0020(14) -0.0022(15)
C8 0.050(2) 0.050(2) 0.0240(16) 0.003(2) 0.0016(13) 0.0056(14)
C9 0.058(2) 0.0409(19) 0.037(2) -0.0088(16) 0.0134(18) 0.0074(16)
C10 0.047(2) 0.0370(18) 0.035(2) -0.0099(16) 0.0033(16) 0.0032(14)
C11 0.044(2) 0.0380(17) 0.0336(19) 0.0054(17) -0.0062(16) 0.0047(14)
C12 0.051(2) 0.0494(19) 0.035(2) 0.0019(17) -0.0079(18) 0.0104(16)
C13 0.0481(19) 0.052(2) 0.0233(15) 0.000(3) -0.0028(13) 0.0036(15)
C14 0.0406(19) 0.0441(18) 0.0267(19) -0.0010(15) 0.0029(15) -0.0038(14)
C15 0.0268(16) 0.0338(17) 0.0277(17) -0.0020(13) -0.0035(13) 0.0011(13)
C16 0.0288(17) 0.0327(17) 0.0283(18) -0.0023(13) -0.0017(13) -0.0008(13)
C17 0.045(2) 0.039(2) 0.037(2) 0.0053(17) 0.0047(15) -0.0058(15)
C18 0.044(2) 0.038(2) 0.051(3) 0.0120(17) 0.0043(17) -0.0011(17)
C19 0.0421(19) 0.0395(18) 0.049(2) 0.0079(15) -0.0068(18) 0.0024(19)
C20 0.0423(19) 0.0386(18) 0.0287(18) -0.0012(15) -0.0087(15) 0.0029(14)
O1 0.0528(17) 0.084(2) 0.106(3) -0.0042(15) -0.0045(15) -0.043(2)

loop_
_atom_type_symbol
_atom_type_description
_atom_type_scat_dispersion_real
_atom_type_scat_dispersion_imag
_atom_type_scat_source
C C 0.0033 0.0016 'International Tables Vol C Tables 4.2.6.8 and 6.1.1.4'
H H 0.0000 0.0000 'International Tables Vol C Tables 4.2.6.8 and 6.1.1.4'
Cl Cl 0.1484 0.1585 'International Tables Vol C Tables 4.2.6.8 and 6.1.1.4'
N N 0.0061 0.0033 'International Tables Vol C Tables 4.2.6.8 and 6.1.1.4'
O O 0.0106 0.0060 'International Tables Vol C Tables 4.2.6.8 and 6.1.1.4'
Pt Pt -1.7033 8.3905 'International Tables Vol C Tables 4.2.6.8 and 6.1.1.4'

loop_
_geom_angle_atom_site_label_1
_geom_angle_atom_site_label_2
_geom_angle_atom_site_label_3
_geom_angle_site_symmetry_1
_geom_angle_site_symmetry_3
_geom_angle
_geom_angle_publ_flag
N3 Pt1 N2 . . 176.52(10) ?
N3 Pt1 N4 . . 80.30(10) ?
N2 Pt1 N4 . . 97.47(10) ?
N3 Pt1 N1 . . 97.07(10) ?
N2 Pt1 N1 . . 80.33(10) ?
N4 Pt1 N1 . . 92.84(9) ?
N3 Pt1 Cl2 . . 96.85(7) ?
N2 Pt1 Cl2 . . 85.44(7) ?
N4 Pt1 Cl2 . . 176.91(7) ?
N1 Pt1 Cl2 . . 88.68(7) ?
N3 Pt1 Cl1 . . 86.10(7) ?
N2 Pt1 Cl1 . . 96.47(7) ?
N4 Pt1 Cl1 . . 86.88(7) ?
N1 Pt1 Cl1 . . 176.73(7) ?
Cl2 Pt1 Cl1 . . 91.76(3) ?
C1 N1 C5 . . 120.5(3) ?
C1 N1 Pt1 . . 124.8(2) ?
C5 N1 Pt1 . . 114.53(19) ?
C10 N2 C6 . . 120.3(3) ?
C10 N2 Pt1 . . 124.7(2) ?
C6 N2 Pt1 . . 114.83(19) ?
C11 N3 C15 . . 120.2(3) ?
C11 N3 Pt1 . . 124.9(2) ?
C15 N3 Pt1 . . 114.88(19) ?
C20 N4 C16 . . 120.3(3) ?
C20 N4 Pt1 . . 124.9(2) ?
C16 N4 Pt1 . . 114.6(2) ?
N1 C1 C2 . . 120.6(3) ?
N1 C1 H1 . . 119.7 ?
C2 C1 H1 . . 119.7 ?
C3 C2 C1 . . 119.5(3) ?
C3 C2 H2 . . 120.2 ?
C1 C2 H2 . . 120.2 ?
C2 C3 C4 . . 119.9(3) ?
C2 C3 H3 . . 120.0 ?
C4 C3 H3 . . 120.0 ?
C5 C4 C3 . . 118.7(3) ?
C5 C4 H4 . . 120.6 ?
C3 C4 H4 . . 120.6 ?
N1 C5 C4 . . 120.7(3) ?
N1 C5 C6 . . 115.0(3) ?
C4 C5 C6 . . 124.2(3) ?
N2 C6 C7 . . 120.6(3) ?
N2 C6 C5 . . 115.2(3) ?
C7 C6 C5 . . 124.2(3) ?
C6 C7 C8 . . 119.6(3) ?
C6 C7 H7 . . 120.2 ?
C8 C7 H7 . . 120.2 ?
C7 C8 C9 . . 118.7(3) ?
C7 C8 H8 . . 120.7 ?
C9 C8 H8 . . 120.7 ?
C10 C9 C8 . . 119.9(3) ?
C10 C9 H9 . . 120.1 ?
C8 C9 H9 . . 120.1 ?
N2 C10 C9 . . 121.0(3) ?
N2 C10 H10 . . 119.5 ?
C9 C10 H10 . . 119.5 ?
N3 C11 C12 . . 120.9(3) ?
N3 C11 H11 . . 119.5 ?
C12 C11 H11 . . 119.5 ?
C13 C12 C11 . . 119.6(3) ?
C13 C12 H12 . . 120.2 ?
C11 C12 H12 . . 120.2 ?
C12 C13 C14 . . 119.3(3) ?
C12 C13 H13 . . 120.3 ?
C14 C13 H13 . . 120.3 ?
C15 C14 C13 . . 119.2(3) ?
C15 C14 H14 . . 120.4 ?
C13 C14 H14 . . 120.4 ?
N3 C15 C14 . . 120.8(3) ?
N3 C15 C16 . . 115.1(3) ?
C14 C15 C16 . . 124.1(3) ?
N4 C16 C17 . . 120.7(3) ?
N4 C16 C15 . . 114.8(3) ?
C17 C16 C15 . . 124.5(3) ?
C16 C17 C18 . . 118.9(3) ?
C16 C17 H17 . . 120.6 ?
C18 C17 H17 . . 120.6 ?
C19 C18 C17 . . 120.1(3) ?
C19 C18 H18 . . 119.9 ?
C17 C18 H18 . . 119.9 ?
C18 C19 C20 . . 119.1(3) ?
C18 C19 H19 . . 120.4 ?
C20 C19 H19 . . 120.4 ?
N4 C20 C19 . . 120.8(3) ?
N4 C20 H20 . . 119.6 ?
C19 C20 H20 . . 119.6 ?
H1A O1 H1B . . 120.8 ?

loop_
_geom_bond_atom_site_label_1
_geom_bond_atom_site_label_2
_geom_bond_site_symmetry_2
_geom_bond_distance
_geom_bond_publ_flag
Pt1 N3 . 2.028(2) ?
Pt1 N2 . 2.029(2) ?
Pt1 N4 . 2.037(3) ?
Pt1 N1 . 2.040(2) ?
Pt1 Cl2 . 2.3051(8) ?
Pt1 Cl1 . 2.3076(8) ?
N1 C1 . 1.341(4) ?
N1 C5 . 1.364(4) ?
N2 C10 . 1.339(4) ?
N2 C6 . 1.364(4) ?
N3 C11 . 1.344(4) ?
N3 C15 . 1.360(4) ?
N4 C20 . 1.335(4) ?
N4 C16 . 1.361(4) ?
C1 C2 . 1.377(4) ?
C1 H1 . 0.9300 ?
C2 C3 . 1.373(5) ?
C2 H2 . 0.9300 ?
C3 C4 . 1.389(5) ?
C3 H3 . 0.9300 ?
C4 C5 . 1.370(4) ?
C4 H4 . 0.9300 ?
C5 C6 . 1.467(4) ?
C6 C7 . 1.370(4) ?
C7 C8 . 1.385(5) ?
C7 H7 . 0.9300 ?
C8 C9 . 1.389(5) ?
C8 H8 . 0.9300 ?
C9 C10 . 1.366(5) ?
C9 H9 . 0.9300 ?
C10 H10 . 0.9300 ?
C11 C12 . 1.377(5) ?
C11 H11 . 0.9300 ?
C12 C13 . 1.375(5) ?
C12 H12 . 0.9300 ?
C13 C14 . 1.393(5) ?
C13 H13 . 0.9300 ?
C14 C15 . 1.370(4) ?
C14 H14 . 0.9300 ?
C15 C16 . 1.474(4) ?
C16 C17 . 1.373(4) ?
C17 C18 . 1.385(5) ?
C17 H17 . 0.9300 ?
C18 C19 . 1.367(5) ?
C18 H18 . 0.9300 ?
C19 C20 . 1.389(4) ?
C19 H19 . 0.9300 ?
C20 H20 . 0.9300 ?
O1 H1A . 1.033 ?
O1 H1B . 0.924 ?

loop_
_geom_hbond_atom_site_label_D
_geom_hbond_atom_site_label_H
_geom_hbond_atom_site_label_A
_geom_hbond_site_symmetry_A
_geom_hbond_distance_DH
_geom_hbond_distance_HA
_geom_hbond_distance_DA
_geom_hbond_angle_DHA
O1 H1A Cl3 4_456 1.033 2.21 3.150(3) 149.79(16)
O1 H1B Cl4 3_545 0.924 2.31 3.139(3) 149.3(2)

loop_
_geom_torsion_atom_site_label_1
_geom_torsion_atom_site_label_2
_geom_torsion_atom_site_label_3
_geom_torsion_atom_site_label_4
_geom_torsion_site_symmetry_1
_geom_torsion_site_symmetry_2
_geom_torsion_site_symmetry_3
_geom_torsion_site_symmetry_4
_geom_torsion
_geom_torsion_publ_flag
N3 Pt1 N1 C1 . . . . 6.2(3) ?
N2 Pt1 N1 C1 . . . . -176.1(3) ?
N4 Pt1 N1 C1 . . . . 86.8(3) ?
Cl2 Pt1 N1 C1 . . . . -90.5(2) ?
N3 Pt1 N1 C5 . . . . -179.5(2) ?
N2 Pt1 N1 C5 . . . . -1.9(2) ?
N4 Pt1 N1 C5 . . . . -99.0(2) ?
Cl2 Pt1 N1 C5 . . . . 83.7(2) ?
N4 Pt1 N2 C10 . . . . -91.0(3) ?
N1 Pt1 N2 C10 . . . . 177.4(3) ?
Cl2 Pt1 N2 C10 . . . . 87.9(2) ?
Cl1 Pt1 N2 C10 . . . . -3.3(3) ?
N4 Pt1 N2 C6 . . . . 94.0(2) ?
N1 Pt1 N2 C6 . . . . 2.4(2) ?
Cl2 Pt1 N2 C6 . . . . -87.0(2) ?
Cl1 Pt1 N2 C6 . . . . -178.28(19) ?
N4 Pt1 N3 C11 . . . . -178.1(3) ?
N1 Pt1 N3 C11 . . . . -86.4(3) ?
Cl2 Pt1 N3 C11 . . . . 3.1(2) ?
Cl1 Pt1 N3 C11 . . . . 94.4(2) ?
N4 Pt1 N3 C15 . . . . 4.2(2) ?
N1 Pt1 N3 C15 . . . . 95.9(2) ?
Cl2 Pt1 N3 C15 . . . . -174.61(19) ?
Cl1 Pt1 N3 C15 . . . . -83.3(2) ?
N3 Pt1 N4 C20 . . . . 178.5(3) ?
N2 Pt1 N4 C20 . . . . 1.2(3) ?
N1 Pt1 N4 C20 . . . . 81.8(3) ?
Cl1 Pt1 N4 C20 . . . . -94.9(3) ?
N3 Pt1 N4 C16 . . . . -6.0(2) ?
N2 Pt1 N4 C16 . . . . 176.7(2) ?
N1 Pt1 N4 C16 . . . . -102.7(2) ?
Cl1 Pt1 N4 C16 . . . . 80.5(2) ?
C5 N1 C1 C2 . . . . 0.8(5) ?
Pt1 N1 C1 C2 . . . . 174.7(2) ?
N1 C1 C2 C3 . . . . 1.6(5) ?
C1 C2 C3 C4 . . . . -1.5(5) ?
C2 C3 C4 C5 . . . . -1.0(5) ?
C1 N1 C5 C4 . . . . -3.4(4) ?
Pt1 N1 C5 C4 . . . . -177.9(2) ?
C1 N1 C5 C6 . . . . 175.6(3) ?
Pt1 N1 C5 C6 . . . . 1.1(3) ?
C3 C4 C5 N1 . . . . 3.4(5) ?
C3 C4 C5 C6 . . . . -175.4(3) ?
C10 N2 C6 C7 . . . . -0.4(4) ?
Pt1 N2 C6 C7 . . . . 174.8(2) ?
C10 N2 C6 C5 . . . . -177.7(3) ?
Pt1 N2 C6 C5 . . . . -2.6(3) ?
N1 C5 C6 N2 . . . . 1.0(4) ?
C4 C5 C6 N2 . . . . 179.9(3) ?
N1 C5 C6 C7 . . . . -176.2(3) ?
C4 C5 C6 C7 . . . . 2.7(5) ?
N2 C6 C7 C8 . . . . 0.2(5) ?
C5 C6 C7 C8 . . . . 177.3(3) ?
C6 C7 C8 C9 . . . . 0.1(5) ?
C7 C8 C9 C10 . . . . -0.2(5) ?
C6 N2 C10 C9 . . . . 0.3(5) ?
Pt1 N2 C10 C9 . . . . -174.4(3) ?
C8 C9 C10 N2 . . . . 0.0(5) ?
C15 N3 C11 C12 . . . . 1.1(5) ?
Pt1 N3 C11 C12 . . . . -176.5(2) ?
N3 C11 C12 C13 . . . . -0.8(5) ?
C11 C12 C13 C14 . . . . -0.3(5) ?
C12 C13 C14 C15 . . . . 1.0(5) ?
C11 N3 C15 C14 . . . . -0.3(4) ?
Pt1 N3 C15 C14 . . . . 177.5(2) ?
C11 N3 C15 C16 . . . . -179.7(3) ?
Pt1 N3 C15 C16 . . . . -1.8(3) ?
C13 C14 C15 N3 . . . . -0.7(5) ?
C13 C14 C15 C16 . . . . 178.6(3) ?
C20 N4 C16 C17 . . . . 2.6(5) ?
Pt1 N4 C16 C17 . . . . -173.2(2) ?
C20 N4 C16 C15 . . . . -177.5(3) ?
Pt1 N4 C16 C15 . . . . 6.8(3) ?
N3 C15 C16 N4 . . . . -3.3(4) ?
C14 C15 C16 N4 . . . . 177.4(3) ?
N3 C15 C16 C17 . . . . 176.6(3) ?
C14 C15 C16 C17 . . . . -2.7(5) ?
N4 C16 C17 C18 . . . . -2.3(5) ?
C15 C16 C17 C18 . . . . 177.8(3) ?
C16 C17 C18 C19 . . . . 0.7(5) ?
C17 C18 C19 C20 . . . . 0.6(5) ?
C16 N4 C20 C19 . . . . -1.3(5) ?
Pt1 N4 C20 C19 . . . . 174.0(2) ?
C18 C19 C20 N4 . . . . -0.3(5) ?
